data_4123496
loop_
_publ_author_name
'Yao, Liao-Yuan'
'Yam, Vivian Wing-Wah'

_publ_section_title
;
 Photoinduced isomerization-driven structural transformation between
 decanuclear and octadecanuclear gold(i) sulfido clusters.
;
_journal_issue 10
_journal_name_full 'Journal of the American Chemical Society'
_journal_page_first 3506
_journal_page_last 3509
_journal_paper_doi 10.1021/jacs.5b01676
_journal_volume 137
_journal_year 2015
_chemical_formula_moiety 'C156 H132 Au18 P12 S8, 2(F6 P), 2(C H2 Cl2)'
_chemical_formula_sum 'C158 H136 Au18 Cl4 F12 P14 S8'
_chemical_formula_weight 6639.93
_chemical_name_systematic
; 
 ? 
;
_space_group_IT_number 15
_symmetry_cell_setting monoclinic
_symmetry_space_group_name_Hall '-C 2yc'
_symmetry_space_group_name_H-M 'C 1 2/c 1'
_atom_sites_solution_hydrogens geom
_atom_sites_solution_primary direct
_atom_sites_solution_secondary difmap
_audit_creation_method SHELXL-97
_cell_angle_alpha 90.00
_cell_angle_beta 109.837(2)
_cell_angle_gamma 90.00
_cell_formula_units_Z 4
_cell_length_a 32.9628(7)
_cell_length_b 32.7442(5)
_cell_length_c 20.4118(4)
_cell_measurement_temperature 173(2)
_cell_volume 20724.0(7)
_computing_structure_refinement 'SHELXL-97 (Sheldrick, 1997)'
_computing_structure_solution 'SHELXS-97 (Sheldrick, 1990)'
_diffrn_ambient_temperature 173(2)
_diffrn_measured_fraction_theta_full 0.990
_diffrn_measured_fraction_theta_max 0.990
_diffrn_radiation_monochromator graphite
_diffrn_radiation_source 'fine-focus sealed tube'
_diffrn_radiation_type CuK\a
_diffrn_radiation_wavelength 1.54178
_diffrn_reflns_av_R_equivalents 0.0646
_diffrn_reflns_av_sigmaI/netI 0.0727
_diffrn_reflns_limit_h_max 23
_diffrn_reflns_limit_h_min -39
_diffrn_reflns_limit_k_max 39
_diffrn_reflns_limit_k_min -34
_diffrn_reflns_limit_l_max 24
_diffrn_reflns_limit_l_min -24
_diffrn_reflns_number 40097
_diffrn_reflns_theta_full 69.00
_diffrn_reflns_theta_max 69.00
_diffrn_reflns_theta_min 3.55
_exptl_absorpt_coefficient_mu 25.931
_exptl_crystal_density_diffrn 2.128
_exptl_crystal_density_method 'not measured'
_exptl_crystal_F_000 12080
_refine_diff_density_max 5.045
_refine_diff_density_min -7.113
_refine_diff_density_rms 0.538
_refine_ls_extinction_method none
_refine_ls_goodness_of_fit_ref 1.084
_refine_ls_hydrogen_treatment mixed
_refine_ls_matrix_type full
_refine_ls_number_parameters 814
_refine_ls_number_reflns 19103
_refine_ls_number_restraints 591
_refine_ls_restrained_S_all 1.075
_refine_ls_R_factor_all 0.0969
_refine_ls_R_factor_gt 0.0830
_refine_ls_shift/su_max 0.002
_refine_ls_shift/su_mean 0.000
_refine_ls_structure_factor_coef Fsqd
_refine_ls_weighting_details 'calc w=1/[\s^2^(Fo^2^)+(0.1739P)^2^+200.1142P] where P=(Fo^2^+2Fc^2^)/3'
_refine_ls_weighting_scheme calc
_refine_ls_wR_factor_gt 0.2314
_refine_ls_wR_factor_ref 0.2471
_reflns_number_gt 15357
_reflns_number_total 19103
_reflns_threshold_expression >2sigma(I)
_cod_data_source_file ja5b01676_si_003.cif
_cod_data_source_block 1
_cod_depositor_comments 'Adding full bibliography for 4123496.cif.'
_cod_original_sg_symbol_H-M 'C 2/c'
_cod_database_code 4123496

loop_
_symmetry_equiv_pos_as_xyz
'x, y, z'
'-x, y, -z+1/2'
'x+1/2, y+1/2, z'
'-x+1/2, y+1/2, -z+1/2'
'-x, -y, -z'
'x, -y, z-1/2'
'-x+1/2, -y+1/2, -z'
'x+1/2, -y+1/2, z-1/2'

loop_
_atom_site_label
_atom_site_type_symbol
_atom_site_fract_x
_atom_site_fract_y
_atom_site_fract_z
_atom_site_U_iso_or_equiv
_atom_site_adp_type
_atom_site_occupancy
_atom_site_symmetry_multiplicity
_atom_site_calc_flag
_atom_site_refinement_flags
Au8 Au 0.200588(9) 0.301446(8) 0.448655(14) 0.01571(5) Uani 1 1 d .
Au7 Au 0.287565(10) 0.286899(9) 0.441623(14) 0.01661(7) Uani 1 1 d .
Au3 Au 0.237384(10) 0.389229(9) 0.433937(15) 0.01932(7) Uani 1 1 d .
Au1 Au 0.231833(10) 0.319219(10) 0.293851(15) 0.02231(8) Uani 1 1 d .
Au2 Au 0.387050(11) 0.299394(10) 0.519412(17) 0.02509(8) Uani 1 1 d .
Au4 Au 0.103789(10) 0.274053(9) 0.393306(15) 0.01943(7) Uani 1 1 d .
Au6 Au 0.155458(11) 0.263567(9) 0.268513(15) 0.02316(8) Uani 1 1 d .
Au5 Au 0.313624(11) 0.375062(9) 0.559791(15) 0.02297(8) Uani 1 1 d .
P5 P 0.32186(7) 0.39952(6) 0.66704(10) 0.0233(5) Uani 1 1 d .
S3 S 0.22371(6) 0.28357(5) 0.56635(8) 0.0161(4) Uani 1 1 d U
P6 P 0.13960(8) 0.20933(6) 0.19531(11) 0.0298(6) Uani 1 1 d .
S2 S 0.30291(6) 0.35744(5) 0.44392(8) 0.0177(4) Uani 1 1 d .
S4 S 0.12564(6) 0.20833(5) 0.37544(9) 0.0194(4) Uani 1 1 d .
P4 P 0.07689(6) 0.33428(5) 0.41491(10) 0.0209(5) Uani 1 1 d .
P3 P 0.17844(6) 0.42601(5) 0.42763(9) 0.0182(4) Uani 1 1 d .
P1 P 0.28506(7) 0.31324(7) 0.24726(10) 0.0292(5) Uani 1 1 d U
P2 P 0.40754(7) 0.30901(8) 0.42583(12) 0.0337(6) Uani 1 1 d .
C35 C 0.1871(2) 0.4667(2) 0.4921(4) 0.0195(17) Uani 1 1 d .
C41 C 0.1506(3) 0.4511(2) 0.3440(4) 0.027(2) Uani 1 1 d .
C36 C 0.2287(3) 0.4815(3) 0.5251(5) 0.039(3) Uani 1 1 d .
H36 H 0.2522 0.4708 0.5134 0.046 Uiso 1 1 calc R
C11 C 0.3366(3) 0.3276(3) 0.3101(4) 0.032(2) Uani 1 1 d .
H11 H 0.3442 0.3557 0.3161 0.039 Uiso 1 1 calc R
C48 C 0.1061(2) 0.3766(2) 0.3966(4) 0.0148(3) Uani 1 1 d U
H48 H 0.0973 0.3870 0.3505 0.018 Uiso 1 1 calc R
C47 C 0.1400(2) 0.3941(2) 0.4455(4) 0.0151(4) Uani 1 1 d U
H47 H 0.1435 0.3890 0.4930 0.018 Uiso 1 1 calc R
C12 C 0.3647(3) 0.2995(3) 0.3489(4) 0.035(2) Uani 1 1 d .
H12 H 0.3607 0.2720 0.3329 0.042 Uiso 1 1 calc R
C8 C 0.2760(3) 0.2284(3) 0.2503(4) 0.032(2) Uani 1 1 d .
H8 H 0.2612 0.2335 0.2821 0.038 Uiso 1 1 calc R
C58 C 0.1660(2) 0.1657(2) 0.2411(4) 0.0199(7) Uani 1 1 d U
H58 H 0.1959 0.1628 0.2490 0.024 Uiso 1 1 calc R
C40 C 0.1518(3) 0.4819(3) 0.5101(4) 0.033(2) Uani 1 1 d .
H40 H 0.1234 0.4718 0.4878 0.040 Uiso 1 1 calc R
C7 C 0.2915(3) 0.2612(3) 0.2219(4) 0.0248(15) Uani 1 1 d U
C23 C 0.3509(3) 0.4480(2) 0.6904(4) 0.030(2) Uani 1 1 d .
C46 C 0.1116(4) 0.4705(3) 0.3308(5) 0.042(3) Uani 1 1 d .
H46 H 0.0981 0.4706 0.3651 0.050 Uiso 1 1 calc R
C22 C 0.3532(2) 0.3634(2) 0.7348(4) 0.0199(7) Uani 1 1 d U
H22 H 0.3838 0.3657 0.7528 0.024 Uiso 1 1 calc R
C49 C 0.0842(4) 0.1937(3) 0.1584(5) 0.042(3) Uani 1 1 d .
C39 C 0.1596(4) 0.5116(3) 0.5604(5) 0.048(3) Uani 1 1 d .
H39 H 0.1371 0.5213 0.5756 0.057 Uiso 1 1 calc R
C1 C 0.2802(4) 0.3441(4) 0.1709(6) 0.0604(8) Uani 1 1 d U
C28 C 0.3483(3) 0.4749(3) 0.6385(5) 0.041(3) Uani 1 1 d .
H28 H 0.3340 0.4676 0.5912 0.049 Uiso 1 1 calc R
C24 C 0.3722(3) 0.4580(4) 0.7578(5) 0.046(3) Uani 1 1 d U
H24 H 0.3742 0.4386 0.7933 0.055 Uiso 1 1 calc R
C6 C 0.3180(5) 0.3604(4) 0.1612(7) 0.06503(10) Uani 1 1 d U
H6 H 0.3465 0.3570 0.1932 0.078 Uiso 1 1 calc R
C45 C 0.0918(4) 0.4902(3) 0.2664(5) 0.042(3) Uani 1 1 d .
H45 H 0.0641 0.5022 0.2553 0.050 Uiso 1 1 calc R
C42 C 0.1690(4) 0.4501(5) 0.2940(5) 0.064(4) Uani 1 1 d .
H42 H 0.1939 0.4338 0.3001 0.077 Uiso 1 1 calc R
C2 C 0.2380(5) 0.3493(4) 0.1204(6) 0.067(4) Uani 1 1 d .
H2 H 0.2133 0.3375 0.1268 0.080 Uiso 1 1 calc R
C9 C 0.3155(4) 0.2526(4) 0.1781(6) 0.062(3) Uani 1 1 d .
H9 H 0.3259 0.2744 0.1575 0.075 Uiso 1 1 calc R
C37 C 0.2357(3) 0.5114(3) 0.5745(5) 0.040(2) Uani 1 1 d U
H37 H 0.2641 0.5209 0.5984 0.048 Uiso 1 1 calc R
C50 C 0.0524(4) 0.2048(4) 0.1875(6) 0.050(2) Uani 1 1 d U
H50 H 0.0610 0.2224 0.2268 0.060 Uiso 1 1 calc R
C51 C 0.0108(5) 0.1922(5) 0.1639(7) 0.06503(10) Uani 1 1 d U
H51 H -0.0092 0.2026 0.1841 0.078 Uiso 1 1 calc R
C38 C 0.2021(4) 0.5274(3) 0.5891(6) 0.046(3) Uani 1 1 d .
H38 H 0.2071 0.5502 0.6197 0.056 Uiso 1 1 calc R
C21 C 0.4793(4) 0.2577(4) 0.4778(7) 0.06503(10) Uani 1 1 d .
H21 H 0.4776 0.2633 0.5224 0.078 Uiso 1 1 calc R
C44 C 0.1143(4) 0.4914(4) 0.2191(6) 0.067(4) Uani 1 1 d .
H44 H 0.1024 0.5057 0.1763 0.080 Uiso 1 1 calc R
C25 C 0.3911(4) 0.4961(4) 0.7759(7) 0.06503(10) Uani 1 1 d U
H25 H 0.4053 0.5031 0.8233 0.078 Uiso 1 1 calc R
C5 C 0.3079(5) 0.3822(5) 0.0985(7) 0.06503(10) Uani 1 1 d .
H5 H 0.3320 0.3943 0.0904 0.078 Uiso 1 1 calc R
C18 C 0.4496(4) 0.2737(4) 0.4199(7) 0.061(3) Uani 1 1 d .
C27 C 0.3670(4) 0.5138(4) 0.6554(7) 0.061(4) Uani 1 1 d .
H27 H 0.3641 0.5327 0.6187 0.074 Uiso 1 1 calc R
C43 C 0.1517(5) 0.4730(5) 0.2337(7) 0.066(3) Uani 1 1 d U
H43 H 0.1672 0.4753 0.2022 0.079 Uiso 1 1 calc R
C53 C 0.0689(5) 0.1665(3) 0.1046(8) 0.087(5) Uani 1 1 d .
H53 H 0.0882 0.1567 0.0826 0.105 Uiso 1 1 calc R
C19 C 0.4533(4) 0.2662(5) 0.3538(6) 0.064(3) Uani 1 1 d U
H19 H 0.4332 0.2779 0.3131 0.076 Uiso 1 1 calc R
C29 C 0.27041(15) 0.40712(15) 0.6798(2) 0.034(2) Uani 1 1 d GU
C30 C 0.26957(19) 0.4293(2) 0.7374(3) 0.06503(10) Uani 1 1 d GU
H30 H 0.2955 0.4403 0.7690 0.078 Uiso 1 1 calc R
C31 C 0.2308(2) 0.4353(3) 0.7488(4) 0.06503(10) Uani 1 1 d GU
H31 H 0.2302 0.4505 0.7882 0.078 Uiso 1 1 calc R
C32 C 0.19281(19) 0.4193(3) 0.7026(4) 0.061(4) Uani 1 1 d G
H32 H 0.1663 0.4234 0.7104 0.073 Uiso 1 1 calc R
C33 C 0.19363(15) 0.3971(2) 0.6450(4) 0.040(2) Uani 1 1 d G
H33 H 0.1677 0.3861 0.6134 0.048 Uiso 1 1 calc R
C34 C 0.23243(16) 0.3910(2) 0.6336(3) 0.039(2) Uani 1 1 d GU
H34 H 0.2330 0.3759 0.5942 0.047 Uiso 1 1 calc R
C26 C 0.3887(5) 0.5253(4) 0.7205(9) 0.077(5) Uani 1 1 d .
H26 H 0.4020 0.5513 0.7305 0.092 Uiso 1 1 calc R
C20 C 0.4843(5) 0.2431(4) 0.3492(7) 0.06503(10) Uani 1 1 d U
H20 H 0.4872 0.2381 0.3051 0.078 Uiso 1 1 calc R
C52 C 0.0288(4) 0.1533(5) 0.0818(7) 0.06503(10) Uani 1 1 d U
H52 H 0.0205 0.1351 0.0433 0.078 Uiso 1 1 calc R
C4 C 0.2730(4) 0.3884(5) 0.0521(7) 0.06503(10) Uani 1 1 d U
H4 H 0.2712 0.4034 0.0113 0.078 Uiso 1 1 calc R
C10 C 0.3238(5) 0.2141(4) 0.1650(7) 0.066(3) Uani 1 1 d U
H10 H 0.3424 0.2085 0.1393 0.079 Uiso 1 1 calc R
C3 C 0.2348(5) 0.3719(5) 0.0626(7) 0.06503(10) Uani 1 1 d .
H3 H 0.2073 0.3768 0.0288 0.078 Uiso 1 1 calc R
Cl1 Cl 0.2811(2) 0.48903(15) 0.3901(3) 0.132(2) Uani 1 1 d D
Cl2 Cl 0.2871(2) 0.4395(2) 0.2751(3) 0.126(2) Uani 1 1 d D
C70 C 0.0813(2) 0.3405(2) 0.5067(4) 0.0214(16) Uani 1 1 d U
P7 P 0.10129(14) 0.05925(13) 0.0190(2) 0.167(3) Uani 1 1 d DU
C67 C 0.0204(2) 0.3442(2) 0.3644(4) 0.0186(18) Uani 1 1 d .
C68 C -0.0076(3) 0.3120(3) 0.3448(5) 0.035(3) Uani 1 1 d .
H68 H 0.0026 0.2848 0.3559 0.042 Uiso 1 1 calc R
C74 C 0.1086(4) 0.3141(3) 0.5561(5) 0.042(3) Uani 1 1 d .
H74 H 0.1239 0.2929 0.5427 0.051 Uiso 1 1 calc R
C69 C 0.0064(3) 0.3837(3) 0.3487(6) 0.041(3) Uani 1 1 d .
H69 H 0.0255 0.4062 0.3625 0.049 Uiso 1 1 calc R
C73 C 0.0935(3) 0.3524(4) 0.6463(5) 0.049(3) Uani 1 1 d U
H73 H 0.0985 0.3571 0.6943 0.059 Uiso 1 1 calc R
C78 C -0.0678(4) 0.3589(4) 0.2939(5) 0.050(3) Uani 1 1 d .
H78 H -0.0980 0.3635 0.2738 0.060 Uiso 1 1 calc R
C79 C -0.0507(3) 0.3190(3) 0.3087(5) 0.0336(17) Uani 1 1 d U
H79 H -0.0695 0.2963 0.2934 0.040 Uiso 1 1 calc R
C72 C 0.0673(5) 0.3775(5) 0.5972(7) 0.06503(10) Uani 1 1 d U
H72 H 0.0527 0.3988 0.6117 0.078 Uiso 1 1 calc R
C81 C -0.0405(3) 0.3891(3) 0.3089(5) 0.044(3) Uani 1 1 d .
H81 H -0.0509 0.4158 0.2938 0.052 Uiso 1 1 calc R
C71 C 0.0612(4) 0.3739(4) 0.5294(6) 0.055(3) Uani 1 1 d U
H71 H 0.0438 0.3930 0.4968 0.066 Uiso 1 1 calc R
C63 C 0.2819(3) 0.1890(3) 0.2329(4) 0.040(3) Uani 1 1 d .
H63 H 0.2700 0.1672 0.2512 0.048 Uiso 1 1 calc R
C62 C 0.3040(4) 0.1806(4) 0.1908(6) 0.057(3) Uani 1 1 d .
H62 H 0.3069 0.1533 0.1776 0.069 Uiso 1 1 calc R
C66 C -0.0022(4) 0.1645(5) 0.1107(9) 0.074(3) Uani 1 1 d U
H66 H -0.0306 0.1535 0.0945 0.088 Uiso 1 1 calc R
C60 C 0.5116(5) 0.2336(5) 0.4714(7) 0.06503(10) Uani 1 1 d U
H60 H 0.5326 0.2227 0.5118 0.078 Uiso 1 1 calc R
C82 C 0.3150(5) 0.4582(4) 0.3600(4) 0.109(2) Uani 1 1 d DU
H82A H 0.3257 0.4349 0.3922 0.131 Uiso 1 1 calc R
H82B H 0.3403 0.4744 0.3594 0.131 Uiso 1 1 calc R
C59 C 0.5134(5) 0.2257(5) 0.4095(7) 0.06503(10) Uani 1 1 d U
H59 H 0.5349 0.2076 0.4054 0.078 Uiso 1 1 calc R
C54 C 0.1544(2) 0.25401(19) 0.0931(3) 0.072(3) Uani 1 1 d GU
H54 H 0.1399 0.2752 0.1081 0.087 Uiso 1 1 calc R
C55 C 0.1583(2) 0.2155(2) 0.1232(4) 0.051(2) Uani 1 1 d GU
C56 C 0.1796(3) 0.1845(2) 0.1013(5) 0.06503(10) Uani 1 1 d GU
H56 H 0.1822 0.1582 0.1218 0.078 Uiso 1 1 calc R
C57 C 0.1969(3) 0.1921(3) 0.0492(5) 0.06503(10) Uani 1 1 d GU
H57 H 0.2114 0.1709 0.0342 0.078 Uiso 1 1 calc R
C65 C 0.1931(3) 0.2306(3) 0.0191(5) 0.06503(10) Uani 1 1 d GU
H65 H 0.2049 0.2358 -0.0165 0.078 Uiso 1 1 calc R
C64 C 0.1718(3) 0.2616(2) 0.0411(4) 0.06503(10) Uani 1 1 d GU
H64 H 0.1692 0.2879 0.0205 0.078 Uiso 1 1 calc R
F6 F 0.13731(16) 0.0693(2) -0.0108(3) 0.281(7) Uani 1 1 d DU
F3 F 0.0810(2) 0.10194(17) -0.0052(4) 0.51(3) Uani 1 1 d D
C87 C 0.1126(4) 0.3199(4) 0.6250(5) 0.045(3) Uani 1 1 d U
H87 H 0.1291 0.3009 0.6589 0.054 Uiso 1 1 calc R
F5 F 0.06473(16) 0.0496(2) 0.0475(4) 0.146(5) Uani 1 1 d D
F4 F 0.0731(2) 0.0409(2) -0.0511(4) 0.246(10) Uani 1 1 d D
F2 F 0.1288(2) 0.0779(2) 0.0897(3) 0.345(12) Uani 1 1 d DU
F1 F 0.1216(2) 0.01713(17) 0.0429(4) 0.44(2) Uani 1 1 d D
S1 S 0.17304(6) 0.32417(5) 0.33196(8) 0.0169(4) Uani 1 1 d .
Au9 Au 0.201105(10) 0.214590(8) 0.408402(14) 0.01571(5) Uani 1 1 d .
C13 C 0.4254(2) 0.3603(2) 0.4190(3) 0.044(2) Uani 1 1 d DU
C14 C 0.4154(3) 0.39075(18) 0.4595(5) 0.060(3) Uani 1 1 d DU
H14 H 0.3989 0.3837 0.4880 0.072 Uiso 1 1 calc R
C15 C 0.4515(2) 0.3688(2) 0.3784(5) 0.06503(10) Uani 1 1 d DU
H15 H 0.4574 0.3484 0.3499 0.078 Uiso 1 1 calc R
C16 C 0.4291(2) 0.4316(2) 0.4589(5) 0.072(3) Uani 1 1 d DU
H16 H 0.4204 0.4527 0.4831 0.087 Uiso 1 1 calc R
C17 C 0.4568(2) 0.4392(3) 0.4201(4) 0.0690(13) Uani 1 1 d DU
H17 H 0.4677 0.4660 0.4202 0.083 Uiso 1 1 calc R
C61 C 0.4687(4) 0.4088(2) 0.3814(5) 0.06503(10) Uani 1 1 d DU
H61 H 0.4882 0.4149 0.3575 0.078 Uiso 1 1 calc R

loop_
_atom_site_aniso_label
_atom_site_aniso_U_11
_atom_site_aniso_U_22
_atom_site_aniso_U_33
_atom_site_aniso_U_23
_atom_site_aniso_U_13
_atom_site_aniso_U_12
Au8 0.03013(10) 0.01181(8) 0.00811(8) -0.00429(6) 0.01028(7) 0.00281(7)
Au7 0.02878(13) 0.01768(12) 0.00744(11) -0.00192(9) 0.01148(9) 0.00302(11)
Au3 0.03326(14) 0.01361(12) 0.01319(12) -0.00150(10) 0.01059(10) 0.00045(11)
Au1 0.03614(14) 0.02330(14) 0.01218(11) -0.00300(11) 0.01433(10) -0.00058(12)
Au2 0.03401(15) 0.02388(14) 0.02172(13) 0.00560(12) 0.01512(11) 0.00287(12)
Au4 0.03202(14) 0.01331(12) 0.01606(12) -0.00033(10) 0.01218(10) 0.00285(11)
Au6 0.04263(17) 0.01456(12) 0.01027(12) -0.00506(10) 0.00635(11) -0.00177(12)
Au5 0.04067(16) 0.01792(13) 0.01059(12) -0.00334(10) 0.00906(11) 0.00187(12)
P5 0.0412(10) 0.0160(7) 0.0096(7) -0.0052(7) 0.0045(7) 0.0018(8)
S3 0.0249(6) 0.0159(6) 0.0106(6) -0.0040(5) 0.0099(5) 0.0017(5)
P6 0.0555(13) 0.0140(8) 0.0141(8) -0.0090(7) 0.0043(9) -0.0041(9)
S2 0.0314(8) 0.0191(7) 0.0074(6) -0.0015(6) 0.0126(5) -0.0027(6)
S4 0.0374(9) 0.0126(7) 0.0102(7) -0.0048(6) 0.0105(6) 0.0016(7)
P4 0.0352(9) 0.0116(7) 0.0200(8) -0.0015(6) 0.0147(6) -0.0013(7)
P3 0.0321(9) 0.0111(7) 0.0113(7) 0.0008(6) 0.0073(6) 0.0003(7)
P1 0.0377(9) 0.0393(10) 0.0170(7) -0.0056(7) 0.0174(6) 0.0052(8)
P2 0.0413(10) 0.0392(11) 0.0290(9) 0.0132(9) 0.0229(7) 0.0035(9)
C35 0.040(3) 0.009(3) 0.018(3) 0.000(2) 0.021(2) -0.002(3)
C41 0.048(4) 0.015(3) 0.012(3) -0.002(3) 0.005(3) -0.002(3)
C36 0.051(5) 0.035(4) 0.036(4) -0.005(4) 0.022(4) -0.005(4)
C11 0.037(4) 0.045(5) 0.014(3) 0.002(3) 0.008(3) 0.011(4)
C48 0.0167(5) 0.0154(5) 0.0131(5) 0.0005(5) 0.0058(4) 0.0009(5)
C47 0.0171(6) 0.0154(6) 0.0132(6) 0.0006(5) 0.0058(5) 0.0009(5)
C12 0.057(4) 0.039(4) 0.018(3) 0.003(3) 0.026(3) 0.009(4)
C8 0.020(3) 0.058(5) 0.024(3) 0.003(4) 0.016(3) 0.006(4)
C58 0.0218(10) 0.0193(10) 0.0185(10) -0.0022(8) 0.0069(7) 0.0003(8)
C40 0.049(5) 0.027(4) 0.023(4) -0.008(3) 0.013(3) -0.002(4)
C7 0.029(2) 0.030(2) 0.020(2) -0.0024(19) 0.0138(17) 0.001(2)
C23 0.050(4) 0.013(3) 0.033(4) -0.001(3) 0.024(3) 0.004(3)
C46 0.072(6) 0.033(4) 0.021(4) -0.004(4) 0.017(4) 0.013(4)
C22 0.0218(10) 0.0193(10) 0.0185(10) -0.0022(8) 0.0069(7) 0.0003(8)
C49 0.055(6) 0.021(4) 0.024(5) -0.003(4) -0.019(4) 0.007(4)
C39 0.063(5) 0.047(5) 0.045(4) -0.028(4) 0.034(4) -0.008(5)
C1 0.0754(11) 0.0643(14) 0.0504(12) 0.0136(11) 0.0330(11) -0.0029(12)
C28 0.028(4) 0.053(5) 0.031(5) 0.009(4) -0.004(4) 0.003(4)
C24 0.050(5) 0.054(4) 0.036(4) -0.016(4) 0.018(4) -0.001(4)
C6 0.07443(15) 0.06916(15) 0.05891(15) 0.00760(15) 0.03228(15) -0.00359(15)
C45 0.062(6) 0.037(4) 0.023(4) 0.014(4) 0.010(4) 0.012(4)
C42 0.040(5) 0.134(11) 0.023(4) 0.033(6) 0.016(3) 0.022(6)
C2 0.100(9) 0.070(7) 0.020(4) 0.022(5) 0.008(5) 0.033(7)
C9 0.104(7) 0.042(6) 0.067(6) -0.002(5) 0.062(5) -0.004(6)
C37 0.050(4) 0.032(3) 0.035(4) -0.018(3) 0.011(3) -0.003(3)
C50 0.058(3) 0.058(4) 0.033(4) 0.006(3) 0.012(3) 0.001(3)
C51 0.07443(15) 0.06916(15) 0.05891(15) 0.00760(15) 0.03228(15) -0.00359(15)
C38 0.061(5) 0.035(5) 0.050(5) -0.016(4) 0.028(4) -0.001(4)
C21 0.07443(15) 0.06916(15) 0.05891(15) 0.00760(15) 0.03228(15) -0.00359(15)
C44 0.060(6) 0.085(7) 0.056(6) 0.052(5) 0.021(5) 0.009(6)
C25 0.07443(15) 0.06916(15) 0.05891(15) 0.00760(15) 0.03228(15) -0.00359(15)
C5 0.07443(15) 0.06916(15) 0.05891(15) 0.00760(15) 0.03228(15) -0.00359(15)
C18 0.090(6) 0.050(6) 0.066(6) 0.003(5) 0.057(4) 0.004(6)
C27 0.085(7) 0.043(5) 0.060(6) 0.023(5) 0.030(5) -0.011(5)
C43 0.068(5) 0.082(5) 0.053(4) 0.008(4) 0.025(3) 0.002(4)
C53 0.083(8) 0.037(5) 0.090(9) -0.041(5) -0.038(7) 0.026(5)
C19 0.080(5) 0.079(7) 0.044(5) 0.008(5) 0.037(4) 0.011(4)
C29 0.028(4) 0.046(5) 0.021(3) 0.007(3) -0.002(3) 0.003(4)
C30 0.07443(15) 0.06916(15) 0.05891(15) 0.00760(15) 0.03228(15) -0.00359(15)
C31 0.07443(15) 0.06916(15) 0.05891(15) 0.00760(15) 0.03228(15) -0.00359(15)
C32 0.073(7) 0.041(5) 0.075(7) -0.020(5) 0.034(5) 0.009(5)
C33 0.056(5) 0.042(5) 0.031(4) 0.020(4) 0.027(3) -0.001(4)
C34 0.051(4) 0.042(4) 0.026(3) -0.005(3) 0.015(3) 0.002(3)
C26 0.094(10) 0.034(5) 0.097(11) -0.016(6) 0.024(8) -0.007(6)
C20 0.07443(15) 0.06916(15) 0.05891(15) 0.00760(15) 0.03228(15) -0.00359(15)
C52 0.07443(15) 0.06916(15) 0.05891(15) 0.00760(15) 0.03228(15) -0.00359(15)
C4 0.07443(15) 0.06916(15) 0.05891(15) 0.00760(15) 0.03228(15) -0.00359(15)
C10 0.076(5) 0.068(5) 0.061(4) -0.011(4) 0.034(3) 0.013(4)
C3 0.07443(15) 0.06916(15) 0.05891(15) 0.00760(15) 0.03228(15) -0.00359(15)
Cl1 0.202(5) 0.072(3) 0.136(4) 0.010(3) 0.074(4) -0.012(3)
Cl2 0.181(4) 0.113(4) 0.103(3) -0.005(3) 0.074(3) 0.003(4)
C70 0.023(3) 0.025(3) 0.023(3) 0.003(2) 0.018(2) -0.002(2)
P7 0.286(5) 0.116(5) 0.107(3) 0.031(3) 0.079(3) -0.002(5)
C67 0.026(3) 0.015(3) 0.015(3) -0.003(3) 0.008(2) -0.005(3)
C68 0.020(4) 0.037(4) 0.044(5) -0.015(4) 0.005(4) -0.008(3)
C74 0.084(7) 0.012(3) 0.029(4) 0.003(3) 0.017(4) -0.008(4)
C69 0.012(4) 0.045(5) 0.057(6) -0.008(5) 0.000(4) -0.004(4)
C73 0.060(5) 0.072(6) 0.029(3) -0.001(4) 0.034(3) -0.004(4)
C78 0.065(6) 0.055(6) 0.037(4) 0.016(4) 0.027(4) 0.002(5)
C79 0.024(2) 0.036(3) 0.037(3) 0.002(2) 0.0060(18) -0.005(2)
C72 0.07443(15) 0.06916(15) 0.05891(15) 0.00760(15) 0.03228(15) -0.00359(15)
C81 0.049(5) 0.041(5) 0.031(5) 0.021(4) 0.002(4) 0.021(4)
C71 0.075(6) 0.052(6) 0.047(3) 0.018(5) 0.033(4) 0.023(5)
C63 0.052(5) 0.058(5) 0.013(3) 0.013(4) 0.014(3) 0.023(4)
C62 0.085(7) 0.048(5) 0.042(5) -0.004(5) 0.027(5) 0.026(5)
C66 0.049(4) 0.073(6) 0.087(6) -0.015(4) 0.007(3) 0.005(5)
C60 0.07443(15) 0.06916(15) 0.05891(15) 0.00760(15) 0.03228(15) -0.00359(15)
C82 0.108(3) 0.109(3) 0.110(3) 0.002(2) 0.036(2) 0.000(2)
C59 0.07443(15) 0.06916(15) 0.05891(15) 0.00760(15) 0.03228(15) -0.00359(15)
C54 0.085(4) 0.074(5) 0.063(4) 0.003(4) 0.032(3) -0.009(4)
C55 0.066(4) 0.048(4) 0.035(4) -0.005(3) 0.013(3) -0.011(3)
C56 0.07443(15) 0.06916(15) 0.05891(15) 0.00760(15) 0.03228(15) -0.00359(15)
C57 0.07443(15) 0.06916(15) 0.05891(15) 0.00760(15) 0.03228(15) -0.00359(15)
C65 0.07443(15) 0.06916(15) 0.05891(15) 0.00760(15) 0.03228(15) -0.00359(15)
C64 0.07443(15) 0.06916(15) 0.05891(15) 0.00760(15) 0.03228(15) -0.00359(15)
F6 0.291(7) 0.265(18) 0.305(12) 0.076(14) 0.125(6) -0.097(13)
F3 1.11(7) 0.163(17) 0.34(3) 0.08(2) 0.35(4) 0.22(3)
C87 0.052(4) 0.048(4) 0.029(4) -0.003(3) 0.006(3) 0.005(3)
F5 0.137(8) 0.164(11) 0.163(9) 0.072(8) 0.086(6) 0.016(8)
F4 0.225(16) 0.29(2) 0.229(16) -0.122(14) 0.090(13) 0.045(16)
F2 0.39(2) 0.25(2) 0.242(9) -0.026(10) -0.088(13) -0.030(19)
F1 0.22(2) 0.220(15) 0.88(5) 0.31(2) 0.16(3) 0.060(15)
S1 0.0300(8) 0.0126(6) 0.0103(6) -0.0042(6) 0.0096(6) 0.0028(6)
Au9 0.03013(10) 0.01181(8) 0.00811(8) -0.00429(6) 0.01028(7) 0.00281(7)
C13 0.043(3) 0.043(4) 0.041(3) 0.021(3) 0.008(2) 0.000(3)
C14 0.062(5) 0.055(4) 0.054(5) 0.003(4) 0.010(3) 0.001(4)
C15 0.07443(15) 0.06916(15) 0.05891(15) 0.00760(15) 0.03228(15) -0.00359(15)
C16 0.077(5) 0.048(6) 0.089(6) 0.023(6) 0.026(4) 0.001(6)
C17 0.076(2) 0.067(2) 0.065(2) 0.0076(17) 0.0246(17) -0.0018(19)
C61 0.07443(15) 0.06916(15) 0.05891(15) 0.00760(15) 0.03228(15) -0.00359(15)

loop_
_atom_type_symbol
_atom_type_description
_atom_type_scat_dispersion_real
_atom_type_scat_dispersion_imag
_atom_type_scat_source
C C 0.0181 0.0091 'International Tables Vol C Tables 4.2.6.8 and 6.1.1.4'
H H 0.0000 0.0000 'International Tables Vol C Tables 4.2.6.8 and 6.1.1.4'
Au Au -4.4197 7.2980 'International Tables Vol C Tables 4.2.6.8 and 6.1.1.4'
P P 0.2955 0.4335 'International Tables Vol C Tables 4.2.6.8 and 6.1.1.4'
S S 0.3331 0.5567 'International Tables Vol C Tables 4.2.6.8 and 6.1.1.4'
Cl Cl 0.3639 0.7018 'International Tables Vol C Tables 4.2.6.8 and 6.1.1.4'
F F 0.0727 0.0534 'International Tables Vol C Tables 4.2.6.8 and 6.1.1.4'

loop_
_geom_angle_atom_site_label_1
_geom_angle_atom_site_label_2
_geom_angle_atom_site_label_3
_geom_angle
_geom_angle_site_symmetry_1
_geom_angle_site_symmetry_3
S3 Au8 S1 174.65(6) . .
S3 Au8 Au7 91.50(5) . .
S1 Au8 Au7 92.82(5) . .
S3 Au8 Au9 90.81(4) . .
S1 Au8 Au9 93.39(4) . .
Au7 Au8 Au9 74.631(11) . .
S3 Au8 Au4 103.66(5) . .
S1 Au8 Au4 74.37(5) . .
Au7 Au8 Au4 145.270(12) . .
Au9 Au8 Au4 74.104(10) . .
S3 Au8 Au3 108.82(4) . .
S1 Au8 Au3 69.38(4) . .
Au7 Au8 Au3 74.534(11) . .
Au9 Au8 Au3 143.617(15) . .
Au4 Au8 Au3 126.897(11) . .
S3 Au7 S2 175.05(7) 7_556 .
S3 Au7 Au9 90.98(4) 7_556 7_556
S2 Au7 Au9 92.56(4) . 7_556
S3 Au7 Au8 91.63(5) 7_556 .
S2 Au7 Au8 92.64(5) . .
Au9 Au7 Au8 74.708(11) 7_556 .
S3 Au7 Au1 103.84(4) 7_556 .
S2 Au7 Au1 74.97(4) . .
Au9 Au7 Au1 145.964(14) 7_556 .
Au8 Au7 Au1 74.405(11) . .
S3 Au7 Au2 106.12(4) 7_556 .
S2 Au7 Au2 71.55(4) . .
Au9 Au7 Au2 74.685(11) 7_556 .
Au8 Au7 Au2 144.660(13) . .
Au1 Au7 Au2 127.688(14) . .
P3 Au3 S2 173.89(6) . .
P3 Au3 Au5 126.57(5) . .
S2 Au3 Au5 50.83(4) . .
P3 Au3 Au8 98.03(5) . .
S2 Au3 Au8 87.71(4) . .
Au5 Au3 Au8 90.866(11) . .
P1 Au1 S1 175.00(6) . .
P1 Au1 Au6 126.63(6) . .
S1 Au1 Au6 49.89(4) . .
P1 Au1 Au7 95.17(5) . .
S1 Au1 Au7 89.11(4) . .
Au6 Au1 Au7 98.276(12) . .
P2 Au2 S4 173.03(7) . 7_556
P2 Au2 Au4 128.88(7) . 7_556
S4 Au2 Au4 50.92(4) 7_556 7_556
P2 Au2 Au7 98.69(6) . .
S4 Au2 Au7 88.20(5) 7_556 .
Au4 Au2 Au7 94.265(13) 7_556 .
P4 Au4 S4 173.43(8) . .
P4 Au4 Au2 124.00(5) . 7_556
S4 Au4 Au2 50.88(5) . 7_556
P4 Au4 Au8 95.66(5) . .
S4 Au4 Au8 89.41(5) . .
Au2 Au4 Au8 97.629(11) 7_556 .
P6 Au6 S1 172.55(8) . .
P6 Au6 Au1 125.52(7) . .
S1 Au6 Au1 49.71(5) . .
P6 Au6 Au9 97.47(5) . .
S1 Au6 Au9 88.72(4) . .
Au1 Au6 Au9 92.168(11) . .
P5 Au5 S2 173.35(7) . .
P5 Au5 Au3 124.98(6) . .
S2 Au5 Au3 50.88(4) . .
P5 Au5 Au9 96.28(5) . 7_556
S2 Au5 Au9 89.86(4) . 7_556
Au3 Au5 Au9 100.619(12) . 7_556
C29 P5 C23 105.9(4) . .
C29 P5 C22 107.0(3) . .
C23 P5 C22 104.5(3) . .
C29 P5 Au5 112.08(17) . .
C23 P5 Au5 116.1(3) . .
C22 P5 Au5 110.6(3) . .
Au7 S3 Au8 100.80(6) 7_556 .
Au7 S3 Au9 99.87(6) 7_556 7_556
Au8 S3 Au9 99.83(7) . 7_556
C58 P6 C55 106.3(4) . .
C58 P6 C49 103.8(4) . .
C55 P6 C49 105.8(4) . .
C58 P6 Au6 108.9(3) . .
C55 P6 Au6 112.8(3) . .
C49 P6 Au6 118.3(4) . .
Au5 S2 Au3 78.29(6) . .
Au5 S2 Au7 102.65(7) . .
Au3 S2 Au7 104.35(7) . .
Au2 S4 Au4 78.20(6) 7_556 .
Au2 S4 Au9 104.36(6) 7_556 .
Au4 S4 Au9 103.12(7) . .
C48 P4 C67 105.1(3) . .
C48 P4 C70 105.3(3) . .
C67 P4 C70 105.6(4) . .
C48 P4 Au4 110.9(3) . .
C67 P4 Au4 115.9(2) . .
C70 P4 Au4 113.2(3) . .
C47 P3 C35 103.2(4) . .
C47 P3 C41 106.8(4) . .
C35 P3 C41 104.5(3) . .
C47 P3 Au3 109.7(2) . .
C35 P3 Au3 115.4(3) . .
C41 P3 Au3 116.2(3) . .
C11 P1 C7 105.9(4) . .
C11 P1 C1 104.6(5) . .
C7 P1 C1 105.1(5) . .
C11 P1 Au1 110.7(3) . .
C7 P1 Au1 112.5(3) . .
C1 P1 Au1 117.1(5) . .
C12 P2 C13 106.4(4) . .
C12 P2 C18 103.1(5) . .
C13 P2 C18 107.9(5) . .
C12 P2 Au2 110.7(4) . .
C13 P2 Au2 113.3(2) . .
C18 P2 Au2 114.7(4) . .
C36 C35 C40 120.7(8) . .
C36 C35 P3 119.2(7) . .
C40 C35 P3 120.1(6) . .
C42 C41 C46 119.4(9) . .
C42 C41 P3 118.8(8) . .
C46 C41 P3 121.9(8) . .
C37 C36 C35 119.7(10) . .
C37 C36 H36 120.1 . .
C35 C36 H36 120.1 . .
C12 C11 P1 122.0(8) . .
C12 C11 H11 119.0 . .
P1 C11 H11 119.0 . .
C47 C48 P4 122.8(6) . .
C47 C48 H48 118.6 . .
P4 C48 H48 118.6 . .
C48 C47 P3 124.6(6) . .
C48 C47 H47 117.7 . .
P3 C47 H47 117.7 . .
C11 C12 P2 126.0(8) . .
C11 C12 H12 117.0 . .
P2 C12 H12 117.0 . .
C63 C8 C7 120.8(9) . .
C63 C8 H8 119.6 . .
C7 C8 H8 119.6 . .
C22 C58 P6 124.5(6) 7_556 .
C22 C58 H58 117.8 7_556 .
P6 C58 H58 117.8 . .
C39 C40 C35 118.6(9) . .
C39 C40 H40 120.7 . .
C35 C40 H40 120.7 . .
C8 C7 C9 118.2(9) . .
C8 C7 P1 120.5(7) . .
C9 C7 P1 121.1(8) . .
C24 C23 C28 120.6(9) . .
C24 C23 P5 121.2(8) . .
C28 C23 P5 118.1(7) . .
C41 C46 C45 120.0(11) . .
C41 C46 H46 120.0 . .
C45 C46 H46 120.0 . .
C58 C22 P5 121.4(6) 7_556 .
C58 C22 H22 119.3 7_556 .
P5 C22 H22 119.3 . .
C53 C49 C50 112.4(11) . .
C53 C49 P6 124.5(11) . .
C50 C49 P6 122.8(8) . .
C40 C39 C38 118.3(11) . .
C40 C39 H39 120.8 . .
C38 C39 H39 120.8 . .
C2 C1 C6 122.3(12) . .
C2 C1 P1 117.7(11) . .
C6 C1 P1 119.9(9) . .
C23 C28 C27 119.3(10) . .
C23 C28 H28 120.4 . .
C27 C28 H28 120.4 . .
C23 C24 C25 121.2(11) . .
C23 C24 H24 119.4 . .
C25 C24 H24 119.4 . .
C5 C6 C1 111.5(12) . .
C5 C6 H6 124.2 . .
C1 C6 H6 124.2 . .
C44 C45 C46 118.0(11) . .
C44 C45 H45 121.0 . .
C46 C45 H45 121.0 . .
C41 C42 C43 120.1(12) . .
C41 C42 H42 120.0 . .
C43 C42 H42 120.0 . .
C3 C2 C1 117.2(14) . .
C3 C2 H2 121.4 . .
C1 C2 H2 121.4 . .
C10 C9 C7 120.9(13) . .
C10 C9 H9 119.6 . .
C7 C9 H9 119.6 . .
C38 C37 C36 119.8(10) . .
C38 C37 H37 120.1 . .
C36 C37 H37 120.1 . .
C51 C50 C49 125.2(12) . .
C51 C50 H50 117.4 . .
C49 C50 H50 117.4 . .
C50 C51 C66 119.4(15) . .
C50 C51 H51 120.3 . .
C66 C51 H51 120.3 . .
C37 C38 C39 122.4(10) . .
C37 C38 H38 118.8 . .
C39 C38 H38 118.8 . .
C18 C21 C60 119.7(14) . .
C18 C21 H21 120.1 . .
C60 C21 H21 120.1 . .
C43 C44 C45 120.3(12) . .
C43 C44 H44 119.8 . .
C45 C44 H44 119.8 . .
C24 C25 C26 118.7(12) . .
C24 C25 H25 120.7 . .
C26 C25 H25 120.7 . .
C4 C5 C6 131.0(16) . .
C4 C5 H5 114.5 . .
C6 C5 H5 114.5 . .
C21 C18 C19 119.4(13) . .
C21 C18 P2 121.4(11) . .
C19 C18 P2 118.9(9) . .
C26 C27 C28 123.0(12) . .
C26 C27 H27 118.5 . .
C28 C27 H27 118.5 . .
C44 C43 C42 121.6(15) . .
C44 C43 H43 119.2 . .
C42 C43 H43 119.2 . .
C52 C53 C49 123.2(16) . .
C52 C53 H53 118.4 . .
C49 C53 H53 118.4 . .
C20 C19 C18 119.7(12) . .
C20 C19 H19 120.1 . .
C18 C19 H19 120.1 . .
C30 C29 C34 120.0 . .
C30 C29 P5 118.7(2) . .
C34 C29 P5 121.3(2) . .
C31 C30 C29 120.0 . .
C31 C30 H30 120.0 . .
C29 C30 H30 120.0 . .
C30 C31 C32 120.0 . .
C30 C31 H31 120.0 . .
C32 C31 H31 120.0 . .
C33 C32 C31 120.0 . .
C33 C32 H32 120.0 . .
C31 C32 H32 120.0 . .
C34 C33 C32 120.0 . .
C34 C33 H33 120.0 . .
C32 C33 H33 120.0 . .
C33 C34 C29 120.0 . .
C33 C34 H34 120.0 . .
C29 C34 H34 120.0 . .
C27 C26 C25 117.2(12) . .
C27 C26 H26 121.4 . .
C25 C26 H26 121.4 . .
C19 C20 C59 119.6(15) . .
C19 C20 H20 120.2 . .
C59 C20 H20 120.2 . .
C53 C52 C66 124.0(14) . .
C53 C52 H52 118.0 . .
C66 C52 H52 118.0 . .
C5 C4 C3 117.0(14) . .
C5 C4 H4 121.5 . .
C3 C4 H4 121.5 . .
C9 C10 C62 119.3(14) . .
C9 C10 H10 120.3 . .
C62 C10 H10 120.3 . .
C2 C3 C4 120.9(13) . .
C2 C3 H3 119.5 . .
C4 C3 H3 119.5 . .
C74 C70 C71 119.6(8) . .
C74 C70 P4 118.3(7) . .
C71 C70 P4 121.8(6) . .
F5 P7 F1 90.5(4) . .
F5 P7 F4 88.2(5) . .
F1 P7 F4 90.3(4) . .
F5 P7 F6 178.9(5) . .
F1 P7 F6 90.3(4) . .
F4 P7 F6 91.1(5) . .
F5 P7 F2 90.8(4) . .
F1 P7 F2 90.2(4) . .
F4 P7 F2 178.8(6) . .
F6 P7 F2 89.9(4) . .
F5 P7 F3 89.8(4) . .
F1 P7 F3 179.7(6) . .
F4 P7 F3 89.8(4) . .
F6 P7 F3 89.4(4) . .
F2 P7 F3 89.6(4) . .
C68 C67 C69 121.1(7) . .
C68 C67 P4 119.0(6) . .
C69 C67 P4 119.8(6) . .
C67 C68 C79 119.8(9) . .
C67 C68 H68 120.1 . .
C79 C68 H68 120.1 . .
C87 C74 C70 117.7(10) . .
C87 C74 H74 121.1 . .
C70 C74 H74 121.1 . .
C67 C69 C81 116.4(8) . .
C67 C69 H69 121.8 . .
C81 C69 H69 121.8 . .
C72 C73 C87 118.7(11) . .
C72 C73 H73 120.7 . .
C87 C73 H73 120.7 . .
C81 C78 C79 117.2(10) . .
C81 C78 H78 121.4 . .
C79 C78 H78 121.4 . .
C68 C79 C78 122.2(9) . .
C68 C79 H79 118.9 . .
C78 C79 H79 118.9 . .
C71 C72 C73 123.2(14) . .
C71 C72 H72 118.4 . .
C73 C72 H72 118.4 . .
C78 C81 C69 122.8(10) . .
C78 C81 H81 118.6 . .
C69 C81 H81 118.6 . .
C72 C71 C70 118.6(11) . .
C72 C71 H71 120.7 . .
C70 C71 H71 120.7 . .
C62 C63 C8 121.3(11) . .
C62 C63 H63 119.4 . .
C8 C63 H63 119.4 . .
C63 C62 C10 119.2(12) . .
C63 C62 H62 120.4 . .
C10 C62 H62 120.4 . .
C51 C66 C52 115.7(13) . .
C51 C66 H66 122.2 . .
C52 C66 H66 122.2 . .
C59 C60 C21 119.9(13) . .
C59 C60 H60 120.1 . .
C21 C60 H60 120.1 . .
Cl1 C82 Cl2 111.0(8) . .
Cl1 C82 H82A 109.4 . .
Cl2 C82 H82A 109.4 . .
Cl1 C82 H82B 109.4 . .
Cl2 C82 H82B 109.4 . .
H82A C82 H82B 108.0 . .
C60 C59 C20 121.6(15) . .
C60 C59 H59 119.2 . .
C20 C59 H59 119.2 . .
C55 C54 C64 120.0 . .
C55 C54 H54 120.0 . .
C64 C54 H54 120.0 . .
C54 C55 C56 120.0 . .
C54 C55 P6 117.4(4) . .
C56 C55 P6 122.3(4) . .
C57 C56 C55 120.0 . .
C57 C56 H56 120.0 . .
C55 C56 H56 120.0 . .
C65 C57 C56 120.0 . .
C65 C57 H57 120.0 . .
C56 C57 H57 120.0 . .
C57 C65 C64 120.0 . .
C57 C65 H65 120.0 . .
C64 C65 H65 120.0 . .
C65 C64 C54 120.0 . .
C65 C64 H64 120.0 . .
C54 C64 H64 120.0 . .
C73 C87 C74 122.0(10) . .
C73 C87 H87 119.0 . .
C74 C87 H87 119.0 . .
Au1 S1 Au6 80.40(6) . .
Au1 S1 Au8 103.67(6) . .
Au6 S1 Au8 103.29(6) . .
S3 Au9 S4 174.85(6) 7_556 .
S3 Au9 Au7 91.15(4) 7_556 7_556
S4 Au9 Au7 92.55(5) . 7_556
S3 Au9 Au8 91.11(4) 7_556 .
S4 Au9 Au8 93.32(4) . .
Au7 Au9 Au8 74.880(10) 7_556 .
S3 Au9 Au5 101.99(4) 7_556 7_556
S4 Au9 Au5 75.56(4) . 7_556
Au7 Au9 Au5 74.904(10) 7_556 7_556
Au8 Au9 Au5 147.184(15) . 7_556
S3 Au9 Au6 109.05(4) 7_556 .
S4 Au9 Au6 69.79(4) . .
Au7 Au9 Au6 142.634(13) 7_556 .
Au8 Au9 Au6 73.667(9) . .
Au5 Au9 Au6 127.637(11) 7_556 .
C14 C13 C15 121.1(8) . .
C14 C13 P2 118.0(6) . .
C15 C13 P2 120.7(6) . .
C13 C14 C16 121.9(10) . .
C13 C14 H14 119.1 . .
C16 C14 H14 119.1 . .
C13 C15 C61 118.2(8) . .
C13 C15 H15 120.9 . .
C61 C15 H15 120.9 . .
C14 C16 C17 116.0(9) . .
C14 C16 H16 122.0 . .
C17 C16 H16 122.0 . .
C61 C17 C16 123.0(9) . .
C61 C17 H17 118.5 . .
C16 C17 H17 118.5 . .
C17 C61 C15 119.5(10) . .
C17 C61 H61 120.3 . .
C15 C61 H61 120.3 . .

loop_
_geom_bond_atom_site_label_1
_geom_bond_atom_site_label_2
_geom_bond_distance
_geom_bond_site_symmetry_2
Au8 S3 2.3350(17) .
Au8 S1 2.3630(16) .
Au8 Au7 2.9574(5) .
Au8 Au9 2.9620(4) .
Au8 Au4 3.1330(4) .
Au8 Au3 3.1734(4) .
Au7 S3 2.3340(17) 7_556
Au7 S2 2.3615(17) .
Au7 Au9 2.9559(4) 7_556
Au7 Au1 3.1356(4) .
Au7 Au2 3.1478(4) .
Au3 P3 2.252(2) .
Au3 S2 2.3433(19) .
Au3 Au5 2.9578(4) .
Au1 P1 2.270(2) .
Au1 S1 2.326(2) .
Au1 Au6 3.0071(5) .
Au2 P2 2.254(3) .
Au2 S4 2.336(2) 7_556
Au2 Au4 2.9468(4) 7_556
Au4 P4 2.2661(19) .
Au4 S4 2.3370(17) .
Au4 Au2 2.9468(4) 7_556
Au6 P6 2.265(2) .
Au6 S1 2.3326(16) .
Au6 Au9 3.1739(4) .
Au5 P5 2.259(2) .
Au5 S2 2.3419(17) .
Au5 Au9 3.0804(4) 7_556
P5 C29 1.818(6) .
P5 C23 1.833(8) .
P5 C22 1.847(7) .
S3 Au7 2.3340(17) 7_556
S3 Au9 2.3546(18) 7_556
P6 C58 1.767(7) .
P6 C55 1.789(8) .
P6 C49 1.798(11) .
S4 Au2 2.336(2) 7_556
S4 Au9 2.355(2) .
P4 C48 1.798(8) .
P4 C67 1.825(7) .
P4 C70 1.841(8) .
P3 C47 1.774(8) .
P3 C35 1.826(7) .
P3 C41 1.834(8) .
P1 C11 1.809(8) .
P1 C7 1.813(9) .
P1 C1 1.819(13) .
P2 C12 1.747(8) .
P2 C13 1.801(8) .
P2 C18 1.840(14) .
C35 C36 1.396(12) .
C35 C40 1.423(13) .
C41 C42 1.355(15) .
C41 C46 1.376(15) .
C36 C37 1.368(14) .
C36 H36 0.9500 .
C11 C12 1.354(13) .
C11 H11 0.9500 .
C48 C47 1.348(9) .
C48 H48 0.9500 .
C47 H47 0.9500 .
C12 H12 0.9500 .
C8 C63 1.370(15) .
C8 C7 1.399(14) .
C8 H8 0.9500 .
C58 C22 1.326(12) 7_556
C58 H58 0.9500 .
C40 C39 1.372(13) .
C40 H40 0.9500 .
C7 C9 1.408(17) .
C23 C24 1.355(13) .
C23 C28 1.358(14) .
C46 C45 1.410(13) .
C46 H46 0.9500 .
C22 C58 1.326(12) 7_556
C22 H22 0.9500 .
C49 C53 1.369(16) .
C49 C50 1.418(19) .
C39 C38 1.423(15) .
C39 H39 0.9500 .
C1 C2 1.433(17) .
C1 C6 1.43(2) .
C28 C27 1.403(16) .
C28 H28 0.9500 .
C24 C25 1.388(18) .
C24 H24 0.9500 .
C6 C5 1.40(2) .
C6 H6 0.9500 .
C45 C44 1.403(19) .
C45 H45 0.9500 .
C42 C43 1.386(18) .
C42 H42 0.9500 .
C2 C3 1.365(19) .
C2 H2 0.9500 .
C9 C10 1.336(19) .
C9 H9 0.9500 .
C37 C38 1.346(17) .
C37 H37 0.9500 .
C50 C51 1.353(18) .
C50 H50 0.9500 .
C51 C66 1.37(2) .
C51 H51 0.9500 .
C38 H38 0.9500 .
C21 C18 1.358(18) .
C21 C60 1.36(2) .
C21 H21 0.9500 .
C44 C43 1.31(2) .
C44 H44 0.9500 .
C25 C26 1.46(2) .
C25 H25 0.9500 .
C5 C4 1.233(18) .
C5 H5 0.9500 .
C18 C19 1.416(19) .
C27 C26 1.33(2) .
C27 H27 0.9500 .
C43 H43 0.9500 .
C53 C52 1.318(19) .
C53 H53 0.9500 .
C19 C20 1.30(2) .
C19 H19 0.9500 .
C29 C30 1.3899 .
C29 C34 1.3900 .
C30 C31 1.3897 .
C30 H30 0.9500 .
C31 C32 1.3899 .
C31 H31 0.9500 .
C32 C33 1.3904 .
C32 H32 0.9500 .
C33 C34 1.3898 .
C33 H33 0.9500 .
C34 H34 0.9500 .
C26 H26 0.9500 .
C20 C59 1.401(19) .
C20 H20 0.9500 .
C52 C66 1.39(2) .
C52 H52 0.9500 .
C4 C3 1.45(2) .
C4 H4 0.9500 .
C10 C62 1.46(2) .
C10 H10 0.9500 .
C3 H3 0.9500 .
Cl1 C82 1.765(13) .
Cl2 C82 1.773(10) .
C70 C74 1.399(12) .
C70 C71 1.433(15) .
P7 F5 1.538(8) .
P7 F1 1.539(7) .
P7 F4 1.539(7) .
P7 F6 1.541(7) .
P7 F2 1.546(6) .
P7 F3 1.556(7) .
C67 C68 1.370(12) .
C67 C69 1.373(13) .
C68 C79 1.380(12) .
C68 H68 0.9500 .
C74 C87 1.381(15) .
C74 H74 0.9500 .
C69 C81 1.493(13) .
C69 H69 0.9500 .
C73 C72 1.356(17) .
C73 C87 1.380(17) .
C73 H73 0.9500 .
C78 C81 1.302(16) .
C78 C79 1.415(15) .
C78 H78 0.9500 .
C79 H79 0.9500 .
C72 C71 1.334(19) .
C72 H72 0.9500 .
C81 H81 0.9500 .
C71 H71 0.9500 .
C63 C62 1.331(17) .
C63 H63 0.9500 .
C62 H62 0.9500 .
C66 H66 0.9500 .
C60 C59 1.31(2) .
C60 H60 0.9500 .
C82 H82A 0.9900 .
C82 H82B 0.9900 .
C59 H59 0.9500 .
C54 C55 1.3898 .
C54 C64 1.3899 .
C54 H54 0.9500 .
C55 C56 1.3902 .
C56 C57 1.3899 .
C56 H56 0.9500 .
C57 C65 1.3901 .
C57 H57 0.9500 .
C65 C64 1.3900 .
C65 H65 0.9500 .
C64 H64 0.9500 .
C87 H87 0.9500 .
Au9 S3 2.3546(18) 7_556
Au9 Au7 2.9559(4) 7_556
Au9 Au5 3.0804(4) 7_556
C13 C14 1.403(10) .
C13 C15 1.411(10) .
C14 C16 1.413(9) .
C14 H14 0.9500 .
C15 C61 1.418(9) .
C15 H15 0.9500 .
C16 C17 1.417(10) .
C16 H16 0.9500 .
C17 C61 1.408(11) .
C17 H17 0.9500 .
C61 H61 0.9500 .

loop_
_platon_squeeze_void_nr
_platon_squeeze_void_average_x
_platon_squeeze_void_average_y
_platon_squeeze_void_average_z
_platon_squeeze_void_volume
_platon_squeeze_void_count_electrons
_platon_squeeze_void_content
1 0.000 -0.500 0.174 2562 761 ' '
2 0.500 0.000 0.015 2562 761 ' '
